data_4135389
loop_
_publ_author_name
'Lu, Lingxiang'
'Siu, Juno C.'
'Lai, Yihuan'
'Lin, Song'

_publ_section_title
;
 An Electroreductive Approach to Radical Silylation via the Activation of
 Strong Si-Cl Bond.
;
_journal_issue 51
_journal_name_full 'Journal of the American Chemical Society'
_journal_page_first 21272
_journal_page_last 21278
_journal_paper_doi 10.1021/jacs.0c10899
_journal_volume 142
_journal_year 2020
_chemical_formula_moiety 'C20 H28 Si3'
_chemical_formula_sum 'C20 H28 Si3'
_chemical_formula_weight 352.69
_space_group_crystal_system monoclinic
_space_group_IT_number 14
_space_group_name_Hall '-P 2ybc'
_space_group_name_H-M_alt 'P 1 21/c 1'
_atom_sites_solution_hydrogens geom
_atom_sites_solution_primary dual
_audit_creation_date 2020-03-24
_audit_creation_method
;
Olex2 1.3-ac4
(compiled 2019.10.09 svn.r3662 for Rigaku Oxford Diffraction, GUI svn.r5959)
;
_cell_angle_alpha 90
_cell_angle_beta 90.006(2)
_cell_angle_gamma 90
_cell_formula_units_Z 4
_cell_length_a 12.0621(2)
_cell_length_b 11.3639(2)
_cell_length_c 15.1141(2)
_cell_measurement_reflns_used 7335
_cell_measurement_temperature 103(5)
_cell_measurement_theta_max 76.1590
_cell_measurement_theta_min 4.8660
_cell_volume 2071.73(6)
_computing_cell_refinement 'CrysAlisPro 1.171.40.74a (Rigaku OD, 2020)'
_computing_data_collection 'CrysAlisPro 1.171.40.74a (Rigaku OD, 2020)'
_computing_data_reduction 'CrysAlisPro 1.171.40.74a (Rigaku OD, 2020)'
_computing_molecular_graphics 'Olex2 1.3-ac4 (Dolomanov et al., 2009)'
_computing_publication_material 'Olex2 1.3-ac4 (Dolomanov et al., 2009)'
_computing_structure_refinement 'ShelXL 2016/6 (Sheldrick, 2015)'
_computing_structure_solution 'SHELXT 2014/5 (Sheldrick, 2014)'
_diffrn_ambient_environment N~2~
_diffrn_ambient_temperature 103(5)
_diffrn_detector 'Hybrid Pixel Array Detector'
_diffrn_detector_area_resol_mean 10.0000
_diffrn_detector_type HyPix
_diffrn_measured_fraction_theta_full 0.999
_diffrn_measured_fraction_theta_max 0.994
_diffrn_measurement_details
;
List of Runs (angles in degrees, time in seconds):

  # Type    Start    End  Width  t~exp~   \w     \q     \k     \f   Frames
--------------------------------------------------------------------------
  1  \w    -17.00   9.00   0.50    4.00    --   50.23 -19.00 -30.00   52
  2  \w     55.00 103.00   0.50   14.00    --  104.00 -94.00  35.00   96
  3  \w     73.00 106.00   0.50   14.00    --  104.00 -77.00  60.00   66
  4  \w     79.00 105.00   0.50   14.00    --  104.00 -94.00  90.00   52
  5  \w     44.00 108.00   0.50   14.00    --  104.00-125.00 120.00  128
  6  \w     32.00  70.00   0.50   14.00    --  104.00 -61.00  60.00   76
  7  \w    101.00 140.00   0.50   14.00    --  104.00  15.00  30.00   78
  8  \w    126.00 152.00   0.50   14.00    --  104.00  35.00  27.00   52
  9  \w    134.00 160.00   0.50   14.00    --  104.00  30.00 -60.00   52
 10  \w    142.00 170.00   0.50   14.00    --  104.00 106.00-123.00   56
 11  \w    108.00 172.00   0.50   14.00    --  104.00 106.00 -63.37  128
 12  \w     92.00 118.00   0.50   14.00    --  104.00  61.00 120.00   52
 13  \w     99.00 148.00   0.50   14.00    --  104.00  61.00 150.00   98
 14  \w     57.00 111.00   0.50   14.00    --  104.00   0.00 -60.00  108
 15  \w     60.00  89.00   0.50   14.00    --  104.00 -77.00-150.00   58
 16  \w     97.00 122.00   0.50   14.00    --  104.00 -81.00 -81.12   50
 17  \w     72.00 104.00   0.50   14.00    --  104.00   0.00-180.00   64
 18  \w     35.00  91.00   0.50   14.00    --  104.00 -94.00-120.00  112
 19  \w     35.00  64.00   0.50   14.00    --  104.00 -61.00-120.00   58
 20  \w     33.00  58.00   0.50   14.00    --  104.00 -61.00 -60.00   50
 21  \w     33.00  58.00   0.50   14.00    --  104.00 -55.00 -81.73   50
 22  \w     35.00  60.00   0.50   14.00    --  104.00 -81.00 -81.12   50
 23  \w    -15.00  26.00   0.50    4.00    --   50.23 -19.00 120.00   82
 24  \w    -80.00 -10.00   0.50    4.00    --  -50.23 106.00-123.00  140
 25  \w   -108.00 -77.00   0.50    4.00    --  -50.23-125.00-150.00   62
 26  \w   -140.00-115.00   0.50   14.00    --  -82.50 -35.00-130.00   50
 27  \w   -114.00 -83.00   0.50    4.00    --  -50.23-125.00  90.00   62
;
_diffrn_measurement_device 'four-circle diffractometer'
_diffrn_measurement_device_type 'XtaLAB Synergy, Dualflex, HyPix'
_diffrn_measurement_method '\w scans'
_diffrn_orient_matrix_type 'CrysAlisPro convention (1999,Acta A55,543-557)'
_diffrn_orient_matrix_UB_11 0.1226074000
_diffrn_orient_matrix_UB_12 0.0021794000
_diffrn_orient_matrix_UB_13 0.0286587000
_diffrn_orient_matrix_UB_21 0.0150381000
_diffrn_orient_matrix_UB_22 -0.1259730000
_diffrn_orient_matrix_UB_23 -0.0358653000
_diffrn_orient_matrix_UB_31 0.0325127000
_diffrn_orient_matrix_UB_32 0.0501281000
_diffrn_orient_matrix_UB_33 -0.0909648000
_diffrn_radiation_monochromator mirror
_diffrn_radiation_probe x-ray
_diffrn_radiation_type 'Cu K\a'
_diffrn_radiation_wavelength 1.54184
_diffrn_reflns_av_R_equivalents 0.0549
_diffrn_reflns_av_unetI/netI 0.0489
_diffrn_reflns_Laue_measured_fraction_full 0.999
_diffrn_reflns_Laue_measured_fraction_max 0.994
_diffrn_reflns_limit_h_max 14
_diffrn_reflns_limit_h_min -15
_diffrn_reflns_limit_k_max 14
_diffrn_reflns_limit_k_min -13
_diffrn_reflns_limit_l_max 17
_diffrn_reflns_limit_l_min -19
_diffrn_reflns_number 15249
_diffrn_reflns_point_group_measured_fraction_full 0.999
_diffrn_reflns_point_group_measured_fraction_max 0.994
_diffrn_reflns_theta_full 67.684
_diffrn_reflns_theta_max 76.975
_diffrn_reflns_theta_min 2.924
_diffrn_source 'micro-focus sealed X-ray tube'
_diffrn_source_type 'PhotonJet (Cu) X-ray Source'
_exptl_absorpt_coefficient_mu 2.071
_exptl_absorpt_correction_T_max 0.982
_exptl_absorpt_correction_T_min 0.858
_exptl_absorpt_correction_type gaussian
_exptl_absorpt_process_details
;
CrysAlisPro 1.171.40.74a (Rigaku Oxford Diffraction, 2020)
Numerical absorption correction based on gaussian integration over
			a multifaceted crystal model
Empirical absorption correction using spherical harmonics,
 implemented in SCALE3 ABSPACK scaling algorithm.
;
_exptl_crystal_colour 'clear colourless'
_exptl_crystal_density_diffrn 1.131
_exptl_crystal_description plate
_exptl_crystal_F_000 760
_exptl_crystal_size_max 0.111
_exptl_crystal_size_mid 0.105
_exptl_crystal_size_min 0.053
_refine_diff_density_max 0.447
_refine_diff_density_min -0.605
_refine_diff_density_rms 0.065
_refine_ls_extinction_method none
_refine_ls_goodness_of_fit_ref 1.098
_refine_ls_hydrogen_treatment constr
_refine_ls_matrix_type full
_refine_ls_number_parameters 215
_refine_ls_number_reflns 4148
_refine_ls_number_restraints 0
_refine_ls_restrained_S_all 1.098
_refine_ls_R_factor_all 0.0520
_refine_ls_R_factor_gt 0.0483
_refine_ls_shift/su_max 0.001
_refine_ls_shift/su_mean 0.000
_refine_ls_structure_factor_coef Fsqd
_refine_ls_weighting_details 'w=1/[\s^2^(Fo^2^)+(0.0796P)^2^+0.6568P] where P=(Fo^2^+2Fc^2^)/3'
_refine_ls_weighting_scheme calc
_refine_ls_wR_factor_gt 0.1300
_refine_ls_wR_factor_ref 0.1328
_reflns_Friedel_coverage 0.000
_reflns_number_gt 3801
_reflns_number_total 4148
_reflns_threshold_expression 'I > 2\s(I)'
_cod_data_source_file ja0c10899_si_002.cif
_cod_data_source_block rjcs7_abs
_cod_depositor_comments 'Adding full bibliography for 4135389.cif.'
_cod_database_code 4135389
_shelx_shelxl_version_number 2016/6
_chemical_oxdiff_formula C20H28Si3
_chemical_oxdiff_usercomment 'Crystallized from hexanes.'
_shelx_space_group_comment
;
The symmetry employed for this shelxl refinement is uniquely defined
by the following loop, which should always be used as a source of
symmetry information in preference to the above space-group names.
They are only intended as comments.
;
_reflns_odcompleteness_completeness 93.83
_reflns_odcompleteness_iscentric 1
_reflns_odcompleteness_theta 77.49
_olex2_refinement_description
;
1. Twinned data refinement
 Scales: 0.7846(16)
 0.2154(16)
2. Fixed Uiso
 At 1.2 times of:
  All C(H) groups
 At 1.5 times of:
  All C(H,H,H) groups
3.a Aromatic/amide H refined with riding coordinates:
 C9(H9), C10(H10), C11(H11), C12(H12), C13(H13), C16(H16), C17(H17), C18(H18),
 C19(H19), C20(H20)
3.b Idealised Me refined as rotating group:
 C1(H1A,H1B,H1C), C2(H2A,H2B,H2C), C3(H3A,H3B,H3C), C4(H4A,H4B,H4C), C5(H5A,
 H5B,H5C), C6(H6A,H6B,H6C)
;
_olex2_submission_special_instructions 'No special instructions were received'
_oxdiff_exptl_absorpt_empirical_details
;
Empirical correction (ABSPACK) includes:
- Absorption correction using spherical harmonics
- Frame scaling
;
_oxdiff_exptl_absorpt_empirical_full_max 2.183
_oxdiff_exptl_absorpt_empirical_full_min 0.663

loop_
_space_group_symop_operation_xyz
'x, y, z'
'-x, y+1/2, -z+1/2'
'-x, -y, -z'
'x, -y-1/2, z-1/2'

loop_
_atom_site_label
_atom_site_type_symbol
_atom_site_fract_x
_atom_site_fract_y
_atom_site_fract_z
_atom_site_U_iso_or_equiv
_atom_site_adp_type
_atom_site_occupancy
_atom_site_site_symmetry_order
_atom_site_calc_flag
_atom_site_refinement_flags_posn
_atom_site_refinement_flags_adp
_atom_site_refinement_flags_occupancy
_atom_site_disorder_assembly
_atom_site_disorder_group
Si1 Si 0.74167(6) 0.34508(5) 0.61891(4) 0.02273(17) Uani 1 1 d . . . . .
Si2 Si 0.73883(6) 0.39112(5) 0.76990(4) 0.02316(17) Uani 1 1 d . . . . .
Si3 Si 0.75619(6) 0.59245(5) 0.74286(4) 0.02191(16) Uani 1 1 d . . . . .
C1 C 0.8723(2) 0.2671(2) 0.58402(18) 0.0302(5) Uani 1 1 d . . . . .
H1A H 0.936884 0.310516 0.605939 0.045 Uiso 1 1 calc R U . . .
H1B H 0.875255 0.262805 0.519301 0.045 Uiso 1 1 calc R U . . .
H1C H 0.872720 0.187307 0.608659 0.045 Uiso 1 1 calc R U . . .
C2 C 0.6187(2) 0.2590(3) 0.57882(19) 0.0314(6) Uani 1 1 d . . . . .
H2A H 0.618178 0.181364 0.607061 0.047 Uiso 1 1 calc R U . . .
H2B H 0.623220 0.249484 0.514477 0.047 Uiso 1 1 calc R U . . .
H2C H 0.550418 0.301185 0.593997 0.047 Uiso 1 1 calc R U . . .
C3 C 0.8603(2) 0.3269(3) 0.83150(18) 0.0333(6) Uani 1 1 d . . . . .
H3A H 0.866589 0.364520 0.889612 0.050 Uiso 1 1 calc R U . . .
H3B H 0.928476 0.340560 0.797708 0.050 Uiso 1 1 calc R U . . .
H3C H 0.849205 0.242051 0.839213 0.050 Uiso 1 1 calc R U . . .
C4 C 0.6041(2) 0.3539(2) 0.82632(18) 0.0325(6) Uani 1 1 d . . . . .
H4A H 0.598057 0.268383 0.832953 0.049 Uiso 1 1 calc R U . . .
H4B H 0.542101 0.382946 0.790551 0.049 Uiso 1 1 calc R U . . .
H4C H 0.602085 0.391096 0.884801 0.049 Uiso 1 1 calc R U . . .
C5 C 0.6393(2) 0.6849(3) 0.78614(18) 0.0320(6) Uani 1 1 d . . . . .
H5A H 0.568397 0.648847 0.769650 0.048 Uiso 1 1 calc R U . . .
H5B H 0.643938 0.763996 0.760644 0.048 Uiso 1 1 calc R U . . .
H5C H 0.644405 0.690010 0.850737 0.048 Uiso 1 1 calc R U . . .
C6 C 0.8902(2) 0.6562(2) 0.78277(18) 0.0318(6) Uani 1 1 d . . . . .
H6A H 0.892921 0.652327 0.847508 0.048 Uiso 1 1 calc R U . . .
H6B H 0.895658 0.738487 0.763784 0.048 Uiso 1 1 calc R U . . .
H6C H 0.952139 0.611299 0.757924 0.048 Uiso 1 1 calc R U . . .
C7 C 0.7520(2) 0.59615(19) 0.61643(13) 0.0226(4) Uani 1 1 d . . . . .
C8 C 0.7552(2) 0.71695(19) 0.57791(13) 0.0232(4) Uani 1 1 d . . . . .
C9 C 0.6564(2) 0.7748(2) 0.55649(18) 0.0291(5) Uani 1 1 d . . . . .
H9 H 0.587884 0.734259 0.561876 0.035 Uiso 1 1 calc R U . . .
C10 C 0.6574(3) 0.8909(3) 0.52741(19) 0.0334(6) Uani 1 1 d . . . . .
H10 H 0.589627 0.929065 0.513249 0.040 Uiso 1 1 calc R U . . .
C11 C 0.7565(3) 0.9512(2) 0.51898(15) 0.0322(5) Uani 1 1 d . . . . .
H11 H 0.757267 1.030442 0.499004 0.039 Uiso 1 1 calc R U . . .
C12 C 0.8546(3) 0.8945(3) 0.54003(19) 0.0341(6) Uani 1 1 d . . . . .
H12 H 0.922858 0.935582 0.534675 0.041 Uiso 1 1 calc R U . . .
C13 C 0.8549(2) 0.7789(2) 0.56873(18) 0.0300(5) Uani 1 1 d . . . . .
H13 H 0.923129 0.741339 0.582311 0.036 Uiso 1 1 calc R U . . .
C14 C 0.7441(2) 0.49737(19) 0.56656(13) 0.0223(4) Uani 1 1 d . . . . .
C15 C 0.7441(2) 0.50197(19) 0.46761(13) 0.0255(5) Uani 1 1 d . . . . .
C16 C 0.6482(3) 0.4812(3) 0.41920(19) 0.0349(6) Uani 1 1 d . . . . .
H16 H 0.580502 0.465762 0.449192 0.042 Uiso 1 1 calc R U . . .
C17 C 0.6503(3) 0.4829(3) 0.3267(2) 0.0476(8) Uani 1 1 d . . . . .
H17 H 0.584010 0.470021 0.294171 0.057 Uiso 1 1 calc R U . . .
C18 C 0.7491(4) 0.5033(2) 0.28235(16) 0.0487(8) Uani 1 1 d . . . . .
H18 H 0.750789 0.503869 0.219515 0.058 Uiso 1 1 calc R U . . .
C19 C 0.8440(3) 0.5227(3) 0.3297(2) 0.0441(8) Uani 1 1 d . . . . .
H19 H 0.911815 0.535888 0.299279 0.053 Uiso 1 1 calc R U . . .
C20 C 0.8425(3) 0.5232(3) 0.42172(18) 0.0341(6) Uani 1 1 d . . . . .
H20 H 0.908965 0.538110 0.453561 0.041 Uiso 1 1 calc R U . . .

loop_
_atom_site_aniso_label
_atom_site_aniso_U_11
_atom_site_aniso_U_22
_atom_site_aniso_U_33
_atom_site_aniso_U_23
_atom_site_aniso_U_13
_atom_site_aniso_U_12
Si1 0.0285(3) 0.0213(3) 0.0184(3) 0.0003(2) 0.0018(3) 0.0000(2)
Si2 0.0293(3) 0.0221(3) 0.0181(3) -0.0003(2) 0.0010(3) 0.0007(2)
Si3 0.0265(3) 0.0220(3) 0.0172(3) -0.0003(2) 0.0022(3) -0.0004(2)
C1 0.0386(14) 0.0285(12) 0.0235(12) -0.0029(10) 0.0017(10) 0.0059(11)
C2 0.0346(13) 0.0299(13) 0.0297(13) 0.0012(11) 0.0005(11) -0.0080(11)
C3 0.0397(15) 0.0341(14) 0.0262(12) -0.0017(11) -0.0009(11) 0.0078(12)
C4 0.0392(14) 0.0318(13) 0.0267(13) 0.0030(11) 0.0037(11) -0.0050(11)
C5 0.0368(14) 0.0327(13) 0.0266(12) -0.0007(10) 0.0055(10) 0.0051(11)
C6 0.0328(13) 0.0345(14) 0.0280(13) -0.0011(11) -0.0007(10) -0.0061(10)
C7 0.0230(10) 0.0254(10) 0.0194(9) 0.0006(8) 0.0007(10) 0.0001(9)
C8 0.0300(11) 0.0241(10) 0.0154(8) -0.0012(8) 0.0036(10) -0.0005(10)
C9 0.0292(12) 0.0303(13) 0.0279(12) 0.0041(10) -0.0009(10) 0.0003(10)
C10 0.0404(15) 0.0301(14) 0.0295(14) 0.0062(11) 0.0044(11) 0.0055(11)
C11 0.0503(15) 0.0231(10) 0.0230(10) 0.0034(8) 0.0053(12) -0.0009(12)
C12 0.0391(15) 0.0305(14) 0.0328(14) 0.0035(11) 0.0051(11) -0.0089(11)
C13 0.0306(13) 0.0305(13) 0.0290(13) 0.0047(11) 0.0038(10) -0.0026(10)
C14 0.0234(10) 0.0251(10) 0.0186(9) -0.0012(8) 0.0025(10) -0.0002(9)
C15 0.0354(12) 0.0208(9) 0.0203(9) -0.0004(8) 0.0023(11) 0.0013(10)
C16 0.0473(16) 0.0302(13) 0.0272(12) 0.0025(11) -0.0059(12) -0.0009(11)
C17 0.080(2) 0.0348(15) 0.0275(14) 0.0020(12) -0.0213(15) -0.0003(15)
C18 0.100(3) 0.0280(12) 0.0178(10) -0.0002(9) 0.0076(17) 0.0016(17)
C19 0.074(2) 0.0304(14) 0.0279(14) 0.0047(12) 0.0212(14) 0.0063(14)
C20 0.0455(15) 0.0306(13) 0.0262(12) 0.0018(11) 0.0084(11) -0.0016(11)

loop_
_atom_type_symbol
_atom_type_description
_atom_type_scat_dispersion_real
_atom_type_scat_dispersion_imag
_atom_type_scat_source
C C 0.0181 0.0091 'International Tables Vol C Tables 4.2.6.8 and 6.1.1.4'
H H 0.0000 0.0000 'International Tables Vol C Tables 4.2.6.8 and 6.1.1.4'
Si Si 0.2541 0.3302 'International Tables Vol C Tables 4.2.6.8 and 6.1.1.4'

loop_
_exptl_crystal_face_index_h
_exptl_crystal_face_index_k
_exptl_crystal_face_index_l
_exptl_crystal_face_perp_dist
1 3 -9 0.0447
-7 -3 0 0.0265
-1 7 -4 0.0498
3 -1 -9 0.0408
0 -6 5 0.0569
3 -7 -3 0.0565
-5 -4 -6 0.0472
-5 4 -6 0.0349
-7 1 3 0.0332
-3 2 9 0.0519
-2 7 2 0.0492
6 5 0 0.0302
5 3 7 0.0381
8 -1 -2 0.0182
8 -2 1 0.0222

loop_
_geom_angle_atom_site_label_1
_geom_angle_atom_site_label_2
_geom_angle_atom_site_label_3
_geom_angle
_geom_angle_site_symmetry_1
_geom_angle_site_symmetry_3
_geom_angle_publ_flag
C1 Si1 Si2 112.98(9) . . ?
C1 Si1 C14 107.38(12) . . ?
C2 Si1 Si2 114.79(9) . . ?
C2 Si1 C1 108.99(11) . . ?
C2 Si1 C14 110.60(12) . . ?
C14 Si1 Si2 101.67(7) . . ?
Si3 Si2 Si1 92.70(3) . . ?
C3 Si2 Si1 112.56(9) . . ?
C3 Si2 Si3 113.38(10) . . ?
C4 Si2 Si1 113.82(9) . . ?
C4 Si2 Si3 112.13(9) . . ?
C4 Si2 C3 111.14(13) . . ?
C5 Si3 Si2 114.85(9) . . ?
C5 Si3 C7 108.44(11) . . ?
C6 Si3 Si2 113.63(9) . . ?
C6 Si3 C5 108.67(13) . . ?
C6 Si3 C7 109.66(12) . . ?
C7 Si3 Si2 101.20(7) . . ?
Si1 C1 H1A 109.5 . . ?
Si1 C1 H1B 109.5 . . ?
Si1 C1 H1C 109.5 . . ?
H1A C1 H1B 109.5 . . ?
H1A C1 H1C 109.5 . . ?
H1B C1 H1C 109.5 . . ?
Si1 C2 H2A 109.5 . . ?
Si1 C2 H2B 109.5 . . ?
Si1 C2 H2C 109.5 . . ?
H2A C2 H2B 109.5 . . ?
H2A C2 H2C 109.5 . . ?
H2B C2 H2C 109.5 . . ?
Si2 C3 H3A 109.5 . . ?
Si2 C3 H3B 109.5 . . ?
Si2 C3 H3C 109.5 . . ?
H3A C3 H3B 109.5 . . ?
H3A C3 H3C 109.5 . . ?
H3B C3 H3C 109.5 . . ?
Si2 C4 H4A 109.5 . . ?
Si2 C4 H4B 109.5 . . ?
Si2 C4 H4C 109.5 . . ?
H4A C4 H4B 109.5 . . ?
H4A C4 H4C 109.5 . . ?
H4B C4 H4C 109.5 . . ?
Si3 C5 H5A 109.5 . . ?
Si3 C5 H5B 109.5 . . ?
Si3 C5 H5C 109.5 . . ?
H5A C5 H5B 109.5 . . ?
H5A C5 H5C 109.5 . . ?
H5B C5 H5C 109.5 . . ?
Si3 C6 H6A 109.5 . . ?
Si3 C6 H6B 109.5 . . ?
Si3 C6 H6C 109.5 . . ?
H6A C6 H6B 109.5 . . ?
H6A C6 H6C 109.5 . . ?
H6B C6 H6C 109.5 . . ?
C8 C7 Si3 114.18(14) . . ?
C14 C7 Si3 122.65(16) . . ?
C14 C7 C8 123.15(18) . . ?
C9 C8 C7 120.0(2) . . ?
C9 C8 C13 118.2(2) . . ?
C13 C8 C7 121.6(2) . . ?
C8 C9 H9 119.6 . . ?
C10 C9 C8 120.8(2) . . ?
C10 C9 H9 119.6 . . ?
C9 C10 H10 119.8 . . ?
C11 C10 C9 120.4(3) . . ?
C11 C10 H10 119.8 . . ?
C10 C11 H11 120.4 . . ?
C10 C11 C12 119.1(2) . . ?
C12 C11 H11 120.4 . . ?
C11 C12 H12 119.5 . . ?
C13 C12 C11 121.1(3) . . ?
C13 C12 H12 119.5 . . ?
C8 C13 H13 119.8 . . ?
C12 C13 C8 120.5(3) . . ?
C12 C13 H13 119.8 . . ?
C7 C14 Si1 121.53(15) . . ?
C7 C14 C15 121.79(19) . . ?
C15 C14 Si1 116.57(15) . . ?
C16 C15 C14 121.3(2) . . ?
C16 C15 C20 118.4(2) . . ?
C20 C15 C14 120.2(2) . . ?
C15 C16 H16 119.7 . . ?
C15 C16 C17 120.6(3) . . ?
C17 C16 H16 119.7 . . ?
C16 C17 H17 119.9 . . ?
C18 C17 C16 120.1(3) . . ?
C18 C17 H17 119.9 . . ?
C17 C18 H18 120.2 . . ?
C19 C18 C17 119.6(2) . . ?
C19 C18 H18 120.2 . . ?
C18 C19 H19 119.6 . . ?
C18 C19 C20 120.8(3) . . ?
C20 C19 H19 119.6 . . ?
C15 C20 H20 119.8 . . ?
C19 C20 C15 120.5(3) . . ?
C19 C20 H20 119.8 . . ?

loop_
_geom_bond_atom_site_label_1
_geom_bond_atom_site_label_2
_geom_bond_distance
_geom_bond_site_symmetry_2
_geom_bond_publ_flag
Si1 Si2 2.3416(7) . ?
Si1 C1 1.883(3) . ?
Si1 C2 1.878(3) . ?
Si1 C14 1.903(2) . ?
Si2 Si3 2.3335(8) . ?
Si2 C3 1.884(3) . ?
Si2 C4 1.883(3) . ?
Si3 C5 1.876(3) . ?
Si3 C6 1.871(3) . ?
Si3 C7 1.912(2) . ?
C1 H1A 0.9800 . ?
C1 H1B 0.9800 . ?
C1 H1C 0.9800 . ?
C2 H2A 0.9800 . ?
C2 H2B 0.9800 . ?
C2 H2C 0.9800 . ?
C3 H3A 0.9800 . ?
C3 H3B 0.9800 . ?
C3 H3C 0.9800 . ?
C4 H4A 0.9800 . ?
C4 H4B 0.9800 . ?
C4 H4C 0.9800 . ?
C5 H5A 0.9800 . ?
C5 H5B 0.9800 . ?
C5 H5C 0.9800 . ?
C6 H6A 0.9800 . ?
C6 H6B 0.9800 . ?
C6 H6C 0.9800 . ?
C7 C8 1.492(3) . ?
C7 C14 1.355(3) . ?
C8 C9 1.399(4) . ?
C8 C13 1.400(4) . ?
C9 H9 0.9500 . ?
C9 C10 1.391(4) . ?
C10 H10 0.9500 . ?
C10 C11 1.384(4) . ?
C11 H11 0.9500 . ?
C11 C12 1.384(4) . ?
C12 H12 0.9500 . ?
C12 C13 1.383(4) . ?
C13 H13 0.9500 . ?
C14 C15 1.496(3) . ?
C15 C16 1.390(4) . ?
C15 C20 1.396(4) . ?
C16 H16 0.9500 . ?
C16 C17 1.399(4) . ?
C17 H17 0.9500 . ?
C17 C18 1.386(6) . ?
C18 H18 0.9500 . ?
C18 C19 1.368(6) . ?
C19 H19 0.9500 . ?
C19 C20 1.392(4) . ?
C20 H20 0.9500 . ?

loop_
_geom_torsion_atom_site_label_1
_geom_torsion_atom_site_label_2
_geom_torsion_atom_site_label_3
_geom_torsion_atom_site_label_4
_geom_torsion
_geom_torsion_site_symmetry_1
_geom_torsion_site_symmetry_2
_geom_torsion_site_symmetry_3
_geom_torsion_site_symmetry_4
_geom_torsion_publ_flag
Si1 C14 C15 C16 76.3(3) . . . . ?
Si1 C14 C15 C20 -101.3(2) . . . . ?
Si3 C7 C8 C9 -94.3(2) . . . . ?
Si3 C7 C8 C13 80.6(3) . . . . ?
Si3 C7 C14 Si1 -2.2(3) . . . . ?
Si3 C7 C14 C15 -178.3(2) . . . . ?
C7 C8 C9 C10 174.7(2) . . . . ?
C7 C8 C13 C12 -174.3(2) . . . . ?
C7 C14 C15 C16 -107.5(3) . . . . ?
C7 C14 C15 C20 74.9(3) . . . . ?
C8 C7 C14 Si1 179.40(19) . . . . ?
C8 C7 C14 C15 3.3(4) . . . . ?
C8 C9 C10 C11 0.2(4) . . . . ?
C9 C8 C13 C12 0.6(3) . . . . ?
C9 C10 C11 C12 -0.1(4) . . . . ?
C10 C11 C12 C13 0.3(4) . . . . ?
C11 C12 C13 C8 -0.6(4) . . . . ?
C13 C8 C9 C10 -0.4(3) . . . . ?
C14 C7 C8 C9 84.2(3) . . . . ?
C14 C7 C8 C13 -100.9(3) . . . . ?
C14 C15 C16 C17 -178.3(3) . . . . ?
C14 C15 C20 C19 177.3(3) . . . . ?
C15 C16 C17 C18 1.1(5) . . . . ?
C16 C15 C20 C19 -0.4(4) . . . . ?
C16 C17 C18 C19 -0.5(5) . . . . ?
C17 C18 C19 C20 -0.6(5) . . . . ?
C18 C19 C20 C15 1.1(5) . . . . ?
C20 C15 C16 C17 -0.7(4) . . . . ?

loop_
_twin_individual_id
_twin_individual_mass_fraction_refined
1 0.7846(16)
2 0.2154(16)

loop_
_exptl_oxdiff_crystal_face_indexfrac_h
_exptl_oxdiff_crystal_face_indexfrac_k
_exptl_oxdiff_crystal_face_indexfrac_l
_exptl_oxdiff_crystal_face_x
_exptl_oxdiff_crystal_face_y
_exptl_oxdiff_crystal_face_z
1.3250 2.5608 -9.0596 -0.0916 0.0223 0.9955
-7.2861 -2.6789 0.4325 -0.8868 0.2124 -0.4105
-0.5732 6.7182 -3.9966 -0.1702 -0.7116 0.6817
3.1147 -1.2495 -8.8519 0.1255 0.5217 0.8438
0.0277 -6.2134 5.2988 0.1417 0.5931 -0.7926
2.7016 -6.5606 -2.9292 0.2330 0.9721 0.0254
-4.8715 -3.6054 -5.9845 -0.7766 0.5956 0.2053
-5.0721 3.5934 -5.7462 -0.7787 -0.3229 0.5379
-7.3301 0.8376 3.2724 -0.8031 -0.3331 -0.4940
-2.7534 2.3144 8.6556 -0.0845 -0.6434 -0.7609
-1.7203 6.9811 2.3047 -0.1297 -0.9880 0.0844
6.1714 4.5260 -0.4369 0.7540 -0.4617 0.4673
5.0192 2.6524 6.6395 0.8115 -0.4968 -0.3078
7.6237 -0.5387 -2.1252 0.8726 0.2587 0.4142
7.5565 -1.6973 1.2109 0.9575 0.2840 0.0504
